data_4513987
loop_
_publ_author_name
'Liu, Yuliang'
'Zhang, Mingfu'
'Tung, Chen-Ho'
'Wang, Yifeng'

_publ_section_title
;
 TiO2 Photocatalytic Cyclization Reactions for the Syntheses of
 Aryltetralones
;
_journal_name_full 'ACS Catalysis'
_journal_page_first 8389
_journal_paper_doi 10.1021/acscatal.6b03076
_journal_year 2016
_chemical_formula_moiety 'C22 H24 O6'
_chemical_formula_sum 'C22 H24 O6'
_chemical_formula_weight 384.41
_chemical_name_systematic 24
_space_group_crystal_system monoclinic
_space_group_IT_number 14
_space_group_name_Hall '-P 2ybc'
_space_group_name_H-M_alt 'P 1 21/c 1'
_symmetry_space_group_name_Hall '-P 2ybc'
_symmetry_space_group_name_H-M 'P 1 21/c 1'
_atom_sites_solution_hydrogens geom
_atom_sites_solution_primary direct
_audit_creation_date 2016-06-21
_audit_creation_method
;
Olex2 1.2
(compiled 2016.02.19 svn.r3266 for OlexSys, GUI svn.r5155)
;
_cell_angle_alpha 90
_cell_angle_beta 99.5700(10)
_cell_angle_gamma 90
_cell_formula_units_Z 4
_cell_length_a 12.7894(9)
_cell_length_b 10.6893(7)
_cell_length_c 14.2151(10)
_cell_measurement_reflns_used 6869
_cell_measurement_temperature 296.15
_cell_measurement_theta_max 27.52
_cell_measurement_theta_min 2.40
_cell_volume 1916.3(2)
_computing_cell_refinement 'SAINT v7.68A (Bruker, 2009)'
_computing_data_reduction 'SAINT v7.68A (Bruker, 2009)'
_computing_molecular_graphics 'Olex2 (Dolomanov et al., 2009)'
_computing_publication_material 'Olex2 (Dolomanov et al., 2009)'
_computing_structure_refinement 'ShelXL (Sheldrick, 2015)'
_computing_structure_solution 'ShelXS (Sheldrick, 2008)'
_diffrn_ambient_temperature 296.15
_diffrn_measured_fraction_theta_full 1.000
_diffrn_measured_fraction_theta_max 0.992
_diffrn_measurement_device_type 'CCD area detector'
_diffrn_measurement_method 'phi and omega scans'
_diffrn_radiation_monochromator graphite
_diffrn_radiation_type MoK\a
_diffrn_radiation_wavelength 0.71073
_diffrn_reflns_av_R_equivalents 0.0278
_diffrn_reflns_av_unetI/netI 0.0215
_diffrn_reflns_Laue_measured_fraction_full 1.000
_diffrn_reflns_Laue_measured_fraction_max 0.992
_diffrn_reflns_limit_h_max 16
_diffrn_reflns_limit_h_min -16
_diffrn_reflns_limit_k_max 13
_diffrn_reflns_limit_k_min -13
_diffrn_reflns_limit_l_max 18
_diffrn_reflns_limit_l_min -18
_diffrn_reflns_number 21731
_diffrn_reflns_point_group_measured_fraction_full 1.000
_diffrn_reflns_point_group_measured_fraction_max 0.992
_diffrn_reflns_theta_full 26.000
_diffrn_reflns_theta_max 27.666
_diffrn_reflns_theta_min 1.615
_exptl_absorpt_coefficient_mu 0.097
_exptl_absorpt_correction_T_max 0.7456
_exptl_absorpt_correction_T_min 0.6836
_exptl_absorpt_correction_type empirical
_exptl_absorpt_process_details
;
SADABS-2008/1 (Bruker,2008) was used for absorption correction.
wR2(int) was 0.0495 before and 0.0415 after correction.
The Ratio of minimum to maximum transmission is 0.9168.
The \l/2 correction factor is Not present.
;
_exptl_crystal_colour 'clear light colourless'
_exptl_crystal_colour_lustre clear
_exptl_crystal_colour_modifier light
_exptl_crystal_colour_primary colourless
_exptl_crystal_density_diffrn 1.332
_exptl_crystal_description block
_exptl_crystal_F_000 816
_exptl_crystal_preparation 'solvent penetration'
_exptl_crystal_recrystallization_method 'solvent penetration'
_exptl_crystal_size_max 0.38
_exptl_crystal_size_mid 0.27
_exptl_crystal_size_min 0.2
_refine_diff_density_max 0.339
_refine_diff_density_min -0.372
_refine_diff_density_rms 0.049
_refine_ls_extinction_method none
_refine_ls_goodness_of_fit_ref 1.052
_refine_ls_hydrogen_treatment constr
_refine_ls_matrix_type full
_refine_ls_number_parameters 284
_refine_ls_number_reflns 4437
_refine_ls_number_restraints 0
_refine_ls_restrained_S_all 1.052
_refine_ls_R_factor_all 0.0574
_refine_ls_R_factor_gt 0.0480
_refine_ls_shift/su_max 0.000
_refine_ls_shift/su_mean 0.000
_refine_ls_structure_factor_coef Fsqd
_refine_ls_weighting_details 'w=1/[\s^2^(Fo^2^)+(0.0494P)^2^+1.2803P] where P=(Fo^2^+2Fc^2^)/3'
_refine_ls_weighting_scheme calc
_refine_ls_wR_factor_gt 0.1174
_refine_ls_wR_factor_ref 0.1227
_reflns_Friedel_coverage 0.000
_reflns_number_gt 3753
_reflns_number_total 4437
_reflns_threshold_expression 'I > 2\s(I)'
_cod_data_source_file cs6b03076_si_003.cif
_cod_data_source_block 0m
_cod_database_code 4513987
_shelxl_version_number 2013-4
_shelx_space_group_comment
;
The symmetry employed for this shelxl refinement is uniquely defined
by the following loop, which should always be used as a source of
symmetry information in preference to the above space-group names.
They are only intended as comments.
;
_olex2_refinement_description
;
1. Fixed Uiso
 At 1.2 times of:
  All C(H) groups, All C(H,H) groups, All C(H,H,H,H) groups
 At 1.5 times of:
  All C(H,H,H) groups
2. Others
 Fixed Sof: O4(0.6) O5(0.4) C10(0.4) H10(0.4) C11(0.6) H11(0.6) H13(0.6)
 H13A(0.4) H14C(0.6) H14D(0.6) H14A(0.4) H14B(0.4) C15(0.65) H15A(0.65)
 H15B(0.65) C16(0.35) H16A(0.35) H16B(0.35)
3.a Ternary CH refined with riding coordinates:
 C10(H10), C11(H11), C12(H12), C13(H13), C13(H13A)
3.b Secondary CH2 refined with riding coordinates:
 C14(H14C,H14D), C14(H14A,H14B), C15(H15A,H15B), C16(H16A,H16B)
3.c Aromatic/amide H refined with riding coordinates:
 C3(H3), C6(H6), C17(H17), C20(H20), C21(H21)
3.d Idealised Me refined as rotating group:
 C1(H1A,H1B,H1C), C8(H8A,H8B,H8C), C18(H18A,H18B,H18C), C24(H24A,H24B,H24C)
;
_olex2_exptl_crystal_mounting_method N2
_olex2_submission_original_sample_id 24
_olex2_submission_special_instructions 'No special instructions were received'

loop_
_space_group_symop_operation_xyz
'x, y, z'
'-x, y+1/2, -z+1/2'
'-x, -y, -z'
'x, -y-1/2, z-1/2'

loop_
_atom_site_label
_atom_site_type_symbol
_atom_site_fract_x
_atom_site_fract_y
_atom_site_fract_z
_atom_site_U_iso_or_equiv
_atom_site_adp_type
_atom_site_occupancy
_atom_site_site_symmetry_order
_atom_site_calc_flag
_atom_site_refinement_flags_posn
_atom_site_refinement_flags_occupancy
_atom_site_disorder_assembly
_atom_site_disorder_group
O1 O 0.22460(8) 0.12834(10) 0.17421(8) 0.0259(3) Uani 1 1 d . . . .
O2 O 0.07884(9) 0.29755(10) 0.14770(8) 0.0241(2) Uani 1 1 d . . . .
O3 O 0.02497(10) -0.29083(11) 0.12880(10) 0.0366(3) Uani 1 1 d . . . .
O4 O -0.3113(2) -0.3367(2) 0.0710(2) 0.0310(6) Uani 0.6 1 d . P A 2
O5 O -0.3248(4) -0.2916(6) 0.0319(4) 0.0554(15) Uani 0.4 1 d . P A 1
O6 O -0.32449(9) 0.21822(11) 0.35966(8) 0.0276(3) Uani 1 1 d . . . .
O7 O -0.47511(9) 0.32886(11) 0.24704(9) 0.0300(3) Uani 1 1 d . . . .
C1 C 0.30675(12) 0.03764(16) 0.20049(13) 0.0280(4) Uani 1 1 d . . . .
H1A H 0.3065 -0.0209 0.1492 0.042 Uiso 1 1 calc GR . . .
H1B H 0.2946 -0.0061 0.2567 0.042 Uiso 1 1 calc GR . . .
H1C H 0.3742 0.0791 0.2132 0.042 Uiso 1 1 calc GR . . .
C2 C 0.12286(11) 0.08420(14) 0.15427(10) 0.0201(3) Uani 1 1 d . . . .
C3 C 0.09349(12) -0.03991(14) 0.14682(10) 0.0202(3) Uani 1 1 d . . . .
H3 H 0.1454 -0.1018 0.1553 0.024 Uiso 1 1 calc R . . .
C4 C -0.01418(12) -0.07402(14) 0.12649(10) 0.0188(3) Uani 1 1 d . . . .
C5 C -0.09324(11) 0.01765(14) 0.11406(10) 0.0194(3) Uani 1 1 d . . . .
C6 C -0.06254(12) 0.14349(14) 0.11959(10) 0.0196(3) Uani 1 1 d . . . .
H6 H -0.1142 0.2055 0.1096 0.023 Uiso 1 1 calc R . . .
C7 C 0.04299(12) 0.17734(14) 0.13951(10) 0.0194(3) Uani 1 1 d . . . .
C8 C 0.00185(13) 0.39475(15) 0.12288(12) 0.0259(3) Uani 1 1 d . . . .
H8A H -0.0315 0.3847 0.0577 0.039 Uiso 1 1 calc GR . . .
H8B H 0.0363 0.4747 0.1307 0.039 Uiso 1 1 calc GR . . .
H8C H -0.0508 0.3898 0.1636 0.039 Uiso 1 1 calc GR . . .
C9 C -0.04092(12) -0.20923(14) 0.11721(11) 0.0226(3) Uani 1 1 d . . . .
C10 C -0.1573(3) -0.2548(3) 0.1242(3) 0.0183(7) Uani 0.4 1 d . P A 2
H10 H -0.1588 -0.3130 0.1772 0.022 Uiso 0.4 1 calc R P A 2
C11 C -0.1520(2) -0.2303(2) 0.0716(2) 0.0198(5) Uani 0.6 1 d . P A 1
H11 H -0.1615 -0.2058 0.0043 0.024 Uiso 0.6 1 calc R P A 1
C12 C -0.21097(12) -0.01548(15) 0.09199(11) 0.0236(3) Uani 1 1 d . . . .
H12 H -0.2312 -0.0164 0.0224 0.028 Uiso 1 1 calc R . . .
C13 C -0.22865(13) -0.14700(16) 0.12728(17) 0.0409(5) Uani 1 1 d . . . .
H13 H -0.2102 -0.1544 0.1968 0.049 Uiso 0.6 1 calc R P A 1
H13A H -0.2305 -0.1358 0.1954 0.049 Uiso 0.4 1 calc R P A 2
C14 C -0.33579(15) -0.20599(17) 0.08833(18) 0.0439(5) Uani 1 1 d . . . .
H14C H -0.3836 -0.1998 0.1344 0.053 Uiso 0.6 1 calc R P A 2
H14D H -0.3681 -0.1654 0.0296 0.053 Uiso 0.6 1 calc R P A 2
H14A H -0.3674 -0.2389 0.1407 0.053 Uiso 0.4 1 calc R P A 1
H14B H -0.3830 -0.1428 0.0559 0.053 Uiso 0.4 1 calc R P A 1
C15 C -0.1995(2) -0.3575(3) 0.0812(2) 0.0315(6) Uani 0.65 1 d . P A 1
H15A H -0.1948 -0.3860 0.1465 0.038 Uiso 0.65 1 calc R P A 1
H15B H -0.1748 -0.4213 0.0415 0.038 Uiso 0.65 1 calc R P A 1
C16 C -0.2153(3) -0.3062(4) 0.0289(3) 0.0203(8) Uani 0.35 1 d . P A 2
H16A H -0.2280 -0.2435 -0.0210 0.024 Uiso 0.35 1 calc R P A 2
H16B H -0.1813 -0.3793 0.0070 0.024 Uiso 0.35 1 calc R P A 2
C17 C -0.26538(11) 0.10761(13) 0.22807(10) 0.0183(3) Uani 1 1 d . . . .
H17 H -0.2092 0.0707 0.2685 0.022 Uiso 1 1 calc R . . .
C18 C -0.25939(13) 0.13854(17) 0.42578(11) 0.0277(3) Uani 1 1 d . . . .
H18A H -0.2784 0.0528 0.4118 0.041 Uiso 1 1 calc GR . . .
H18B H -0.2698 0.1582 0.4895 0.041 Uiso 1 1 calc GR . . .
H18C H -0.1863 0.1511 0.4204 0.041 Uiso 1 1 calc GR . . .
C19 C -0.28167(11) 0.07949(14) 0.13024(11) 0.0193(3) Uani 1 1 d . . . .
C20 C -0.36417(12) 0.13702(15) 0.07087(11) 0.0249(3) Uani 1 1 d . . . .
H20 H -0.3761 0.1186 0.0060 0.030 Uiso 1 1 calc R . . .
C21 C -0.42999(12) 0.22262(16) 0.10715(12) 0.0267(3) Uani 1 1 d . . . .
H21 H -0.4843 0.2621 0.0662 0.032 Uiso 1 1 calc R . . .
C22 C -0.41464(11) 0.24875(14) 0.20368(11) 0.0215(3) Uani 1 1 d . . . .
C23 C -0.33161(12) 0.18927(13) 0.26517(10) 0.0195(3) Uani 1 1 d . . . .
C24 C -0.55646(15) 0.39436(19) 0.18651(16) 0.0428(5) Uani 1 1 d . . . .
H24A H -0.5259 0.4420 0.1406 0.064 Uiso 1 1 calc GR . . .
H24B H -0.5919 0.4498 0.2241 0.064 Uiso 1 1 calc GR . . .
H24C H -0.6066 0.3356 0.1539 0.064 Uiso 1 1 calc GR . . .

loop_
_atom_site_aniso_label
_atom_site_aniso_U_11
_atom_site_aniso_U_22
_atom_site_aniso_U_33
_atom_site_aniso_U_23
_atom_site_aniso_U_13
_atom_site_aniso_U_12
O1 0.0176(5) 0.0223(6) 0.0379(6) 0.0043(5) 0.0046(4) 0.0024(4)
O2 0.0231(5) 0.0166(5) 0.0320(6) 0.0012(4) 0.0028(4) 0.0021(4)
O3 0.0278(6) 0.0185(6) 0.0655(9) 0.0070(6) 0.0132(6) 0.0061(5)
O4 0.0285(13) 0.0213(12) 0.0420(16) -0.0041(10) 0.0026(12) -0.0072(9)
O5 0.0226(19) 0.085(4) 0.055(3) -0.048(3) -0.005(2) 0.003(2)
O6 0.0323(6) 0.0280(6) 0.0228(6) -0.0021(5) 0.0059(5) 0.0070(5)
O7 0.0224(6) 0.0281(6) 0.0390(7) -0.0078(5) 0.0036(5) 0.0093(5)
C1 0.0184(7) 0.0278(8) 0.0379(9) 0.0038(7) 0.0049(6) 0.0056(6)
C2 0.0183(7) 0.0226(7) 0.0202(7) 0.0022(6) 0.0055(5) 0.0024(6)
C3 0.0195(7) 0.0203(7) 0.0217(7) 0.0020(5) 0.0057(6) 0.0051(6)
C4 0.0210(7) 0.0182(7) 0.0177(7) -0.0016(5) 0.0043(5) 0.0031(6)
C5 0.0189(7) 0.0220(7) 0.0168(7) -0.0041(5) 0.0016(5) 0.0026(6)
C6 0.0211(7) 0.0193(7) 0.0181(7) -0.0009(5) 0.0028(5) 0.0064(6)
C7 0.0229(7) 0.0182(7) 0.0174(7) 0.0006(5) 0.0037(5) 0.0027(6)
C8 0.0299(8) 0.0176(7) 0.0290(8) -0.0002(6) 0.0014(6) 0.0052(6)
C9 0.0241(8) 0.0201(7) 0.0237(7) -0.0038(6) 0.0046(6) 0.0032(6)
C10 0.0208(18) 0.0143(17) 0.020(2) 0.0007(15) 0.0048(15) 0.0002(14)
C11 0.0261(13) 0.0151(12) 0.0192(13) -0.0029(10) 0.0070(11) -0.0001(10)
C12 0.0183(7) 0.0252(8) 0.0260(8) -0.0088(6) -0.0007(6) 0.0032(6)
C13 0.0195(8) 0.0175(8) 0.0806(15) -0.0143(9) -0.0062(8) 0.0017(6)
C14 0.0268(9) 0.0217(9) 0.0768(15) -0.0078(9) -0.0106(9) -0.0036(7)
C15 0.0322(14) 0.0224(13) 0.0418(16) -0.0077(12) 0.0120(12) -0.0054(11)
C16 0.025(2) 0.016(2) 0.018(2) 0.0004(17) 0.0000(17) 0.0035(17)
C17 0.0163(6) 0.0157(7) 0.0221(7) 0.0019(5) 0.0012(5) 0.0008(5)
C18 0.0274(8) 0.0334(9) 0.0216(7) 0.0001(6) 0.0024(6) 0.0010(7)
C19 0.0159(7) 0.0175(7) 0.0243(7) -0.0023(6) 0.0025(5) -0.0001(5)
C20 0.0231(8) 0.0270(8) 0.0229(7) -0.0037(6) -0.0013(6) 0.0023(6)
C21 0.0207(7) 0.0269(8) 0.0301(8) -0.0004(6) -0.0031(6) 0.0072(6)
C22 0.0159(7) 0.0172(7) 0.0320(8) -0.0029(6) 0.0050(6) 0.0014(5)
C23 0.0196(7) 0.0166(7) 0.0224(7) -0.0007(5) 0.0044(6) -0.0035(5)
C24 0.0310(9) 0.0397(11) 0.0546(12) -0.0081(9) -0.0016(8) 0.0198(8)

loop_
_atom_type_symbol
_atom_type_description
_atom_type_scat_dispersion_real
_atom_type_scat_dispersion_imag
_atom_type_scat_source
C C 0.0033 0.0016 'International Tables Vol C Tables 4.2.6.8 and 6.1.1.4'
H H 0.0000 0.0000 'International Tables Vol C Tables 4.2.6.8 and 6.1.1.4'
O O 0.0106 0.0060 'International Tables Vol C Tables 4.2.6.8 and 6.1.1.4'

loop_
_geom_angle_atom_site_label_1
_geom_angle_atom_site_label_2
_geom_angle_atom_site_label_3
_geom_angle
C2 O1 C1 116.83(12)
C7 O2 C8 117.03(12)
C14 O4 C16 94.2(2)
C14 O5 C15 103.2(3)
C23 O6 C18 116.60(12)
C22 O7 C24 116.62(14)
O1 C1 H1A 109.5
O1 C1 H1B 109.5
O1 C1 H1C 109.5
H1A C1 H1B 109.5
H1A C1 H1C 109.5
H1B C1 H1C 109.5
O1 C2 C3 125.83(13)
O1 C2 C7 115.19(13)
C3 C2 C7 118.98(14)
C2 C3 H3 119.7
C2 C3 C4 120.67(13)
C4 C3 H3 119.7
C3 C4 C9 118.24(13)
C5 C4 C3 120.46(14)
C5 C4 C9 121.30(13)
C4 C5 C6 118.44(14)
C4 C5 C12 122.07(13)
C6 C5 C12 119.47(13)
C5 C6 H6 119.4
C7 C6 C5 121.26(13)
C7 C6 H6 119.4
O2 C7 C2 115.20(13)
O2 C7 C6 124.63(13)
C6 C7 C2 120.16(14)
O2 C8 H8A 109.5
O2 C8 H8B 109.5
O2 C8 H8C 109.5
H8A C8 H8B 109.5
H8A C8 H8C 109.5
H8B C8 H8C 109.5
O3 C9 C4 123.12(15)
O3 C9 C10 114.34(19)
O3 C9 C11 123.34(16)
C4 C9 C10 119.85(17)
C11 C9 C4 112.16(15)
C9 C10 H10 112.5
C13 C10 C9 110.7(2)
C13 C10 H10 112.5
C13 C10 C16 95.5(3)
C16 C10 C9 112.1(3)
C16 C10 H10 112.5
C9 C11 H11 110.0
C9 C11 C13 108.52(18)
C9 C11 C15 118.1(2)
C13 C11 H11 110.0
C15 C11 H11 110.0
C15 C11 C13 99.6(2)
C5 C12 H12 107.2
C13 C12 C5 109.99(13)
C13 C12 H12 107.2
C19 C12 C5 113.36(12)
C19 C12 H12 107.2
C19 C12 C13 111.68(14)
C10 C13 C12 125.8(2)
C10 C13 H13A 104.0
C10 C13 C14 100.90(19)
C11 C13 H13 112.5
C12 C13 C11 102.17(18)
C12 C13 H13 112.5
C12 C13 H13A 104.0
C12 C13 C14 115.82(16)
C14 C13 C11 100.10(16)
C14 C13 H13 112.5
C14 C13 H13A 104.0
O4 C14 C13 104.56(17)
O4 C14 H14C 110.8
O4 C14 H14D 110.8
O5 C14 C13 110.4(3)
O5 C14 H14A 109.6
O5 C14 H14B 109.6
C13 C14 H14C 110.8
C13 C14 H14D 110.8
C13 C14 H14A 109.6
C13 C14 H14B 109.6
H14C C14 H14D 108.9
H14A C14 H14B 108.1
O5 C15 H15A 114.1
O5 C15 H15B 114.1
C11 C15 O5 87.6(3)
C11 C15 H15A 114.1
C11 C15 H15B 114.1
H15A C15 H15B 111.2
O4 C16 C10 91.9(3)
O4 C16 H16A 113.3
O4 C16 H16B 113.3
C10 C16 H16A 113.3
C10 C16 H16B 113.3
H16A C16 H16B 110.6
C19 C17 H17 119.5
C23 C17 H17 119.5
C23 C17 C19 120.95(13)
O6 C18 H18A 109.5
O6 C18 H18B 109.5
O6 C18 H18C 109.5
H18A C18 H18B 109.5
H18A C18 H18C 109.5
H18B C18 H18C 109.5
C17 C19 C12 119.90(13)
C20 C19 C12 121.24(14)
C20 C19 C17 118.84(13)
C19 C20 H20 119.6
C19 C20 C21 120.76(14)
C21 C20 H20 119.6
C20 C21 H21 119.9
C22 C21 C20 120.24(14)
C22 C21 H21 119.9
O7 C22 C21 125.21(14)
O7 C22 C23 115.29(14)
C21 C22 C23 119.50(14)
O6 C23 C17 125.01(13)
O6 C23 C22 115.30(13)
C17 C23 C22 119.68(14)
O7 C24 H24A 109.5
O7 C24 H24B 109.5
O7 C24 H24C 109.5
H24A C24 H24B 109.5
H24A C24 H24C 109.5
H24B C24 H24C 109.5

loop_
_geom_bond_atom_site_label_1
_geom_bond_atom_site_label_2
_geom_bond_distance
O1 C1 1.4328(18)
O1 C2 1.3686(18)
O2 C7 1.3628(18)
O2 C8 1.4345(18)
O3 C9 1.2049(19)
O4 C14 1.462(3)
O4 C16 1.489(5)
O5 C14 1.240(5)
O5 C15 1.784(6)
O6 C18 1.4290(19)
O6 C23 1.3667(18)
O7 C22 1.3674(18)
O7 C24 1.420(2)
C1 H1A 0.9600
C1 H1B 0.9600
C1 H1C 0.9600
C2 C3 1.378(2)
C2 C7 1.417(2)
C3 H3 0.9300
C3 C4 1.407(2)
C4 C5 1.398(2)
C4 C9 1.486(2)
C5 C6 1.400(2)
C5 C12 1.528(2)
C6 H6 0.9300
C6 C7 1.380(2)
C8 H8A 0.9600
C8 H8B 0.9600
C8 H8C 0.9600
C9 C10 1.585(4)
C9 C11 1.477(3)
C10 H10 0.9800
C10 C13 1.475(4)
C10 C16 1.534(6)
C11 H11 0.9800
C11 C13 1.624(3)
C11 C15 1.505(4)
C12 H12 0.9800
C12 C13 1.522(2)
C12 C19 1.519(2)
C13 H13 0.9800
C13 H13A 0.9800
C13 C14 1.526(2)
C14 H14C 0.9700
C14 H14D 0.9700
C14 H14A 0.9700
C14 H14B 0.9700
C15 H15A 0.9700
C15 H15B 0.9700
C16 H16A 0.9700
C16 H16B 0.9700
C17 H17 0.9300
C17 C19 1.404(2)
C17 C23 1.381(2)
C18 H18A 0.9600
C18 H18B 0.9600
C18 H18C 0.9600
C19 C20 1.381(2)
C20 H20 0.9300
C20 C21 1.399(2)
C21 H21 0.9300
C21 C22 1.382(2)
C22 C23 1.410(2)
C24 H24A 0.9600
C24 H24B 0.9600
C24 H24C 0.9600

loop_
_geom_torsion_atom_site_label_1
_geom_torsion_atom_site_label_2
_geom_torsion_atom_site_label_3
_geom_torsion_atom_site_label_4
_geom_torsion
O1 C2 C3 C4 179.62(13)
O1 C2 C7 O2 -0.29(19)
O1 C2 C7 C6 -179.54(13)
O3 C9 C10 C13 169.4(2)
O3 C9 C10 C16 -85.3(3)
O3 C9 C11 C13 141.60(19)
O3 C9 C11 C15 29.4(3)
O7 C22 C23 O6 1.19(19)
O7 C22 C23 C17 -179.33(13)
C1 O1 C2 C3 -7.7(2)
C1 O1 C2 C7 172.94(13)
C2 C3 C4 C5 -0.4(2)
C2 C3 C4 C9 178.69(13)
C3 C2 C7 O2 -179.66(13)
C3 C2 C7 C6 1.1(2)
C3 C4 C5 C6 1.8(2)
C3 C4 C5 C12 -179.95(13)
C3 C4 C9 O3 2.1(2)
C3 C4 C9 C10 162.4(2)
C3 C4 C9 C11 -164.92(17)
C4 C5 C6 C7 -1.8(2)
C4 C5 C12 C13 24.2(2)
C4 C5 C12 C19 150.01(14)
C4 C9 C10 C13 7.4(4)
C4 C9 C10 C16 112.7(3)
C4 C9 C11 C13 -51.5(2)
C4 C9 C11 C15 -163.6(2)
C5 C4 C9 O3 -178.88(15)
C5 C4 C9 C10 -18.5(3)
C5 C4 C9 C11 14.1(2)
C5 C6 C7 O2 -178.79(13)
C5 C6 C7 C2 0.4(2)
C5 C12 C13 C10 -37.3(3)
C5 C12 C13 C11 -57.07(18)
C5 C12 C13 C14 -164.75(16)
C5 C12 C19 C17 -57.33(19)
C5 C12 C19 C20 124.39(16)
C6 C5 C12 C13 -157.61(15)
C6 C5 C12 C19 -31.8(2)
C7 C2 C3 C4 -1.1(2)
C8 O2 C7 C2 173.20(13)
C8 O2 C7 C6 -7.6(2)
C9 C4 C5 C6 -177.21(13)
C9 C4 C5 C12 1.0(2)
C9 C10 C13 C11 63.8(3)
C9 C10 C13 C12 21.8(4)
C9 C10 C13 C14 155.1(3)
C9 C10 C16 O4 178.7(3)
C9 C11 C13 C10 -71.8(4)
C9 C11 C13 C12 74.5(2)
C9 C11 C13 C14 -166.08(19)
C9 C11 C15 O5 170.0(3)
C10 C9 C11 C13 60.2(3)
C10 C9 C11 C15 -52.0(3)
C10 C13 C14 O4 1.2(3)
C10 C13 C14 O5 -29.8(4)
C11 C9 C10 C13 -75.6(4)
C11 C9 C10 C16 29.7(3)
C11 C13 C14 O4 31.4(2)
C11 C13 C14 O5 0.3(4)
C12 C5 C6 C7 179.90(13)
C12 C13 C14 O4 140.3(2)
C12 C13 C14 O5 109.2(4)
C12 C19 C20 C21 178.81(15)
C13 C10 C16 O4 -66.3(3)
C13 C11 C15 O5 52.9(2)
C13 C12 C19 C17 67.59(18)
C13 C12 C19 C20 -110.70(17)
C14 O4 C16 C10 65.8(3)
C14 O5 C15 C11 -58.5(4)
C15 O5 C14 O4 -49.5(4)
C15 O5 C14 C13 34.4(4)
C15 C11 C13 C10 52.3(4)
C15 C11 C13 C12 -161.42(19)
C15 C11 C13 C14 -42.0(2)
C16 O4 C14 O5 63.3(6)
C16 O4 C14 C13 -42.3(3)
C16 C10 C13 C11 -52.3(3)
C16 C10 C13 C12 -94.3(3)
C16 C10 C13 C14 39.0(3)
C17 C19 C20 C21 0.5(2)
C18 O6 C23 C17 -14.2(2)
C18 O6 C23 C22 165.26(13)
C19 C12 C13 C10 -164.1(3)
C19 C12 C13 C11 176.15(15)
C19 C12 C13 C14 68.5(2)
C19 C17 C23 O6 177.21(14)
C19 C17 C23 C22 -2.2(2)
C19 C20 C21 C22 -1.4(3)
C20 C21 C22 O7 -178.81(15)
C20 C21 C22 C23 0.5(2)
C21 C22 C23 O6 -178.20(14)
C21 C22 C23 C17 1.3(2)
C23 C17 C19 C12 -177.01(14)
C23 C17 C19 C20 1.3(2)
C24 O7 C22 C21 -3.3(2)
C24 O7 C22 C23 177.33(15)
